data_7155214
loop_
_publ_author_name
'Haketa, Yohei'
'Tamura, Yuki'
'Yasuda, Nobuhiro'
'Maeda, Hiromitsu'

_publ_section_title
;
 Dipyrrolylpyrimidines as anion-responsive \p-electronic systems.
;
_journal_issue 34
_journal_name_full 'Organic &amp; biomolecular chemistry'
_journal_page_first 8035
_journal_page_last 8038
_journal_paper_doi 10.1039/c6ob01466f
_journal_volume 14
_journal_year 2016
_chemical_formula_moiety 'C12 H10 N4'
_chemical_formula_sum 'C12 H10 N4'
_chemical_formula_weight 210.24
_chemical_melting_point ?
_space_group_crystal_system monoclinic
_space_group_IT_number 14
_space_group_name_Hall '-P 2yn'
_space_group_name_H-M_alt 'P 1 21/n 1'
_symmetry_space_group_name_Hall '-P 2yn'
_symmetry_space_group_name_H-M 'P 1 21/n 1'
_atom_sites_solution_hydrogens geom
_audit_creation_method SHELXL-2014/7
_audit_update_record
;
2016-06-15 deposited with the CCDC.
2016-07-22 downloaded from the CCDC.
;
_cell_angle_alpha 90
_cell_angle_beta 102.893(4)
_cell_angle_gamma 90
_cell_formula_units_Z 4
_cell_length_a 13.2500(7)
_cell_length_b 4.9503(3)
_cell_length_c 15.2995(8)
_cell_measurement_reflns_used 4933
_cell_measurement_temperature 100(2)
_cell_measurement_theta_max 27.958
_cell_measurement_theta_min 2.536
_cell_volume 978.22(10)
_computing_cell_refinement 'Rapid Auto(Rigaku)'
_computing_data_collection 'Rapid Auto(Rigaku)'
_computing_data_reduction 'Rapid Auto(Rigaku)'
_computing_structure_refinement 'SHELXL-2014/7 (Sheldrick, 2014)'
_computing_structure_solution 'SHELXS-97 (Sheldrick, 1990)'
_diffrn_ambient_temperature 100(2)
_diffrn_detector_area_resol_mean 29
_diffrn_measured_fraction_theta_full 0.985
_diffrn_measured_fraction_theta_max 0.985
_diffrn_measurement_device_type 'Rigaku Saturn 724'
_diffrn_measurement_method 'Oscillation Photograph'
_diffrn_radiation_monochromator 'Si(111) Channel Cut'
_diffrn_radiation_type Synchrotron
_diffrn_radiation_wavelength 0.78201
_diffrn_reflns_av_R_equivalents 0.0744
_diffrn_reflns_av_unetI/netI 0.0810
_diffrn_reflns_Laue_measured_fraction_full 0.985
_diffrn_reflns_Laue_measured_fraction_max 0.985
_diffrn_reflns_limit_h_max 14
_diffrn_reflns_limit_h_min -15
_diffrn_reflns_limit_k_max 5
_diffrn_reflns_limit_k_min -5
_diffrn_reflns_limit_l_max 15
_diffrn_reflns_limit_l_min -18
_diffrn_reflns_number 4932
_diffrn_reflns_point_group_measured_fraction_full 0.985
_diffrn_reflns_point_group_measured_fraction_max 0.985
_diffrn_reflns_theta_full 27.958
_diffrn_reflns_theta_max 27.958
_diffrn_reflns_theta_min 2.536
_diffrn_source 'synchrotron radiation SPring-8 BL40XU'
_exptl_absorpt_coefficient_mu 0.111
_exptl_absorpt_correction_T_max 1.000
_exptl_absorpt_correction_T_min 0.671
_exptl_absorpt_correction_type multi-scan
_exptl_absorpt_process_details 'ABSCOR (T.Higashi, 2001)'
_exptl_crystal_colour colorless
_exptl_crystal_density_diffrn 1.428
_exptl_crystal_density_meas ?
_exptl_crystal_description needle
_exptl_crystal_F_000 440
_exptl_crystal_size_max 0.160
_exptl_crystal_size_mid 0.008
_exptl_crystal_size_min 0.008
_refine_diff_density_max 0.465
_refine_diff_density_min -0.376
_refine_diff_density_rms 0.091
_refine_ls_extinction_method none
_refine_ls_goodness_of_fit_ref 1.153
_refine_ls_hydrogen_treatment constr
_refine_ls_matrix_type full
_refine_ls_number_parameters 145
_refine_ls_number_reflns 1728
_refine_ls_number_restraints 0
_refine_ls_restrained_S_all 1.153
_refine_ls_R_factor_all 0.1039
_refine_ls_R_factor_gt 0.0546
_refine_ls_shift/su_max 0.000
_refine_ls_shift/su_mean 0.000
_refine_ls_structure_factor_coef Fsqd
_refine_ls_weighting_details 'w=1/[\s^2^(Fo^2^)+(0.0501P)^2^+1.7128P] where P=(Fo^2^+2Fc^2^)/3'
_refine_ls_weighting_scheme calc
_refine_ls_wR_factor_gt 0.1233
_refine_ls_wR_factor_ref 0.1866
_reflns_Friedel_coverage 0.000
_reflns_number_gt 1143
_reflns_number_total 1728
_reflns_threshold_expression 'I > 2\s(I)'
_cod_data_source_file c6ob01466f2.cif
_cod_data_source_block ydkr
_cod_depositor_comments
;
The following automatic conversions were performed:

'_chemical_melting_point' value 'not measured' was changed to '?' -
the value is undefined or not given.

'_exptl_crystal_density_meas' value 'not measured' was changed to '?'
- the value is perceived as not measured.

Automatic conversion script
Id: cif_fix_values 4268 2015-11-12 08:31:59Z antanas 

 Adding full bibliography for 7155213--7155217.cif.
;
_cod_database_code 7155214
_shelx_shelxl_version_number 2014/7
_shelx_space_group_comment
;
The symmetry employed for this shelxl refinement is uniquely defined
by the following loop, which should always be used as a source of
symmetry information in preference to the above space-group names.
They are only intended as comments.
;
_shelx_estimated_absorpt_t_min 0.999
_shelx_estimated_absorpt_t_max 0.999

loop_
_space_group_symop_operation_xyz
'x, y, z'
'-x+1/2, y+1/2, -z+1/2'
'-x, -y, -z'
'x-1/2, -y-1/2, z-1/2'

loop_
_atom_site_label
_atom_site_type_symbol
_atom_site_fract_x
_atom_site_fract_y
_atom_site_fract_z
_atom_site_U_iso_or_equiv
_atom_site_adp_type
_atom_site_occupancy
_atom_site_site_symmetry_order
_atom_site_calc_flag
_atom_site_refinement_flags_posn
_atom_site_refinement_flags_adp
C1 C 0.3551(2) -0.2205(7) 0.1197(2) 0.0220(8) Uani 1 1 d . .
H1 H 0.3058 -0.3574 0.0975 0.026 Uiso 1 1 calc R U
C2 C 0.4406(2) -0.1572(7) 0.0865(2) 0.0235(8) Uani 1 1 d . .
H2 H 0.4612 -0.2424 0.0376 0.028 Uiso 1 1 calc R U
C3 C 0.4920(2) 0.0585(7) 0.1388(2) 0.0229(8) Uani 1 1 d . .
H3 H 0.5534 0.1451 0.1310 0.027 Uiso 1 1 calc R U
C4 C 0.4378(2) 0.1208(7) 0.2026(2) 0.0186(7) Uani 1 1 d . .
C5 C 0.4538(2) 0.3215(7) 0.2733(2) 0.0189(7) Uani 1 1 d . .
C6 C 0.5406(2) 0.4857(7) 0.2931(2) 0.0198(7) Uani 1 1 d . .
H4 H 0.5933 0.4691 0.2603 0.024 Uiso 1 1 calc R U
C7 C 0.5496(2) 0.6745(7) 0.3612(2) 0.0200(7) Uani 1 1 d . .
C8 C 0.3961(3) 0.5264(8) 0.3862(2) 0.0279(9) Uani 1 1 d . .
H5 H 0.3448 0.5381 0.4205 0.033 Uiso 1 1 calc R U
C9 C 0.6378(2) 0.8551(6) 0.3835(2) 0.0185(7) Uani 1 1 d . .
C10 C 0.7225(2) 0.8794(7) 0.3459(2) 0.0248(8) Uani 1 1 d . .
H6 H 0.7361 0.7747 0.2977 0.030 Uiso 1 1 calc R U
C11 C 0.7853(2) 1.0872(7) 0.3915(2) 0.0255(8) Uani 1 1 d . .
H7 H 0.8491 1.1480 0.3798 0.031 Uiso 1 1 calc R U
C12 C 0.7378(2) 1.1862(7) 0.4560(2) 0.0239(8) Uani 1 1 d . .
H8 H 0.7627 1.3290 0.4966 0.029 Uiso 1 1 calc R U
N1 N 0.35357(19) -0.0537(6) 0.18934(18) 0.0218(7) Uani 1 1 d . .
H9 H 0.3062 -0.0554 0.2216 0.026 Uiso 1 1 calc R U
N2 N 0.64802(19) 1.0422(5) 0.45157(17) 0.0202(7) Uani 1 1 d . .
H10 H 0.6042 1.0658 0.4865 0.024 Uiso 1 1 calc R U
N3 N 0.3789(2) 0.3424(6) 0.32095(19) 0.0275(7) Uani 1 1 d . .
N4 N 0.4756(2) 0.6963(6) 0.40973(18) 0.0235(7) Uani 1 1 d . .

loop_
_atom_site_aniso_label
_atom_site_aniso_U_11
_atom_site_aniso_U_22
_atom_site_aniso_U_33
_atom_site_aniso_U_23
_atom_site_aniso_U_13
_atom_site_aniso_U_12
C1 0.0231(17) 0.0211(18) 0.0205(17) -0.0026(14) 0.0019(13) -0.0003(14)
C2 0.0260(17) 0.0207(18) 0.0225(18) -0.0033(15) 0.0027(14) 0.0025(14)
C3 0.0192(16) 0.0274(19) 0.0221(17) 0.0009(15) 0.0045(13) -0.0023(14)
C4 0.0172(15) 0.0223(18) 0.0149(16) 0.0011(14) 0.0009(12) -0.0017(13)
C5 0.0175(15) 0.0199(17) 0.0187(16) 0.0036(14) 0.0028(12) 0.0048(13)
C6 0.0186(15) 0.0203(17) 0.0208(17) 0.0001(14) 0.0052(13) 0.0004(13)
C7 0.0225(16) 0.0202(18) 0.0172(16) 0.0073(14) 0.0044(13) 0.0029(13)
C8 0.0236(17) 0.035(2) 0.0270(19) -0.0054(16) 0.0096(14) -0.0057(15)
C9 0.0196(15) 0.0172(17) 0.0179(16) -0.0019(14) 0.0022(12) -0.0007(13)
C10 0.0218(16) 0.032(2) 0.0214(17) -0.0042(15) 0.0055(13) -0.0036(15)
C11 0.0210(16) 0.030(2) 0.0270(19) 0.0006(16) 0.0089(14) -0.0021(15)
C12 0.0205(16) 0.0235(18) 0.0265(19) -0.0003(15) 0.0030(14) -0.0048(13)
N1 0.0197(13) 0.0242(16) 0.0232(15) -0.0019(12) 0.0083(11) -0.0012(11)
N2 0.0203(13) 0.0212(15) 0.0197(14) -0.0002(12) 0.0056(11) 0.0006(11)
N3 0.0239(15) 0.0334(18) 0.0273(16) -0.0085(14) 0.0101(12) -0.0039(13)
N4 0.0212(14) 0.0254(16) 0.0252(15) -0.0054(13) 0.0081(12) -0.0029(12)

loop_
_atom_type_symbol
_atom_type_description
_atom_type_scat_dispersion_real
_atom_type_scat_dispersion_imag
_atom_type_scat_source
C C 0.0041 0.0020 'International Tables Vol C Tables 4.2.6.8 and 6.1.1.4'
H H 0.0000 0.0000 'International Tables Vol C Tables 4.2.6.8 and 6.1.1.4'
N N 0.0078 0.0041 'International Tables Vol C Tables 4.2.6.8 and 6.1.1.4'

loop_
_geom_angle_atom_site_label_1
_geom_angle_atom_site_label_2
_geom_angle_atom_site_label_3
_geom_angle
N1 C1 C2 108.1(3)
N1 C1 H1 126.0
C2 C1 H1 126.0
C1 C2 C3 107.1(3)
C1 C2 H2 126.4
C3 C2 H2 126.4
C4 C3 C2 108.1(3)
C4 C3 H3 126.0
C2 C3 H3 126.0
C3 C4 N1 106.8(3)
C3 C4 C5 132.4(3)
N1 C4 C5 120.9(3)
N3 C5 C6 120.6(3)
N3 C5 C4 116.7(3)
C6 C5 C4 122.7(3)
C7 C6 C5 119.1(3)
C7 C6 H4 120.4
C5 C6 H4 120.4
N4 C7 C6 120.9(3)
N4 C7 C9 117.7(3)
C6 C7 C9 121.4(3)
N4 C8 N3 128.8(3)
N4 C8 H5 115.6
N3 C8 H5 115.6
C10 C9 N2 107.8(3)
C10 C9 C7 130.2(3)
N2 C9 C7 122.0(3)
C9 C10 C11 107.7(3)
C9 C10 H6 126.2
C11 C10 H6 126.2
C12 C11 C10 107.6(3)
C12 C11 H7 126.2
C10 C11 H7 126.2
C11 C12 N2 108.0(3)
C11 C12 H8 126.0
N2 C12 H8 126.0
C1 N1 C4 110.0(3)
C1 N1 H9 125.0
C4 N1 H9 125.0
C12 N2 C9 108.9(3)
C12 N2 H10 125.5
C9 N2 H10 125.5
C8 N3 C5 115.4(3)
C8 N4 C7 115.1(3)

loop_
_geom_bond_atom_site_label_1
_geom_bond_atom_site_label_2
_geom_bond_distance
C1 N1 1.352(4)
C1 C2 1.377(4)
C1 H1 0.9500
C2 C3 1.415(5)
C2 H2 0.9500
C3 C4 1.370(4)
C3 H3 0.9500
C4 N1 1.390(4)
C4 C5 1.450(5)
C5 N3 1.360(4)
C5 C6 1.386(4)
C6 C7 1.386(5)
C6 H4 0.9500
C7 N4 1.359(4)
C7 C9 1.451(4)
C8 N4 1.332(4)
C8 N3 1.333(4)
C8 H5 0.9500
C9 C10 1.377(4)
C9 N2 1.377(4)
C10 C11 1.407(5)
C10 H6 0.9500
C11 C12 1.374(5)
C11 H7 0.9500
C12 N2 1.376(4)
C12 H8 0.9500
N1 H9 0.8800
N2 H10 0.8800

loop_
_geom_torsion_atom_site_label_1
_geom_torsion_atom_site_label_2
_geom_torsion_atom_site_label_3
_geom_torsion_atom_site_label_4
_geom_torsion
N1 C1 C2 C3 -0.3(4)
C1 C2 C3 C4 0.4(4)
C2 C3 C4 N1 -0.3(4)
C2 C3 C4 C5 -179.9(3)
C3 C4 C5 N3 174.8(3)
N1 C4 C5 N3 -4.7(4)
C3 C4 C5 C6 -5.4(6)
N1 C4 C5 C6 175.1(3)
N3 C5 C6 C7 -0.9(5)
C4 C5 C6 C7 179.4(3)
C5 C6 C7 N4 1.3(5)
C5 C6 C7 C9 -178.8(3)
N4 C7 C9 C10 -179.4(3)
C6 C7 C9 C10 0.7(5)
N4 C7 C9 N2 0.4(5)
C6 C7 C9 N2 -179.5(3)
N2 C9 C10 C11 -0.4(4)
C7 C9 C10 C11 179.4(3)
C9 C10 C11 C12 -0.1(4)
C10 C11 C12 N2 0.6(4)
C2 C1 N1 C4 0.1(4)
C3 C4 N1 C1 0.2(4)
C5 C4 N1 C1 179.8(3)
C11 C12 N2 C9 -0.9(4)
C10 C9 N2 C12 0.8(4)
C7 C9 N2 C12 -179.0(3)
N4 C8 N3 C5 1.6(6)
C6 C5 N3 C8 -0.4(5)
C4 C5 N3 C8 179.3(3)
N3 C8 N4 C7 -1.2(5)
C6 C7 N4 C8 -0.4(5)
C9 C7 N4 C8 179.7(3)
